data_2229625
loop_
_publ_author_name
'Shakuntala, K.'
'Foro, Sabine'
'Gowda, B. Thimme'

_publ_section_title
;
 4-Chloro-<i>N</i>-(3-chlorophenyl)benzenesulfonamide
;
_journal_coeditor_code DS2101
_journal_issue 4
_journal_name_full 'Acta Crystallographica Section E'
_journal_page_first o1017
_journal_paper_doi 10.1107/S1600536811011366
_journal_volume 67
_journal_year 2011
_chemical_formula_iupac 'C12 H9 Cl2 N O2 S'
_chemical_formula_moiety 'C12 H9 Cl2 N O2 S'
_chemical_formula_sum 'C12 H9 Cl2 N O2 S'
_chemical_formula_weight 302.16
_chemical_name_systematic
;
4-Chloro-<i>N</i>-(3-chlorophenyl)benzenesulfonamide
;
_space_group_IT_number 14
_symmetry_cell_setting monoclinic
_symmetry_space_group_name_Hall '-P 2ybc'
_symmetry_space_group_name_H-M 'P 1 21/c 1'
_atom_sites_solution_hydrogens geom
_atom_sites_solution_primary direct
_atom_sites_solution_secondary difmap
_audit_creation_method SHELXL-97
_cell_angle_alpha 90.00
_cell_angle_beta 90.48
_cell_angle_gamma 90.00
_cell_formula_units_Z 4
_cell_length_a 9.378(2)
_cell_length_b 13.478(3)
_cell_length_c 10.251(2)
_cell_measurement_reflns_used 959
_cell_measurement_temperature 293(2)
_cell_measurement_theta_max 27.81
_cell_measurement_theta_min 2.93
_cell_volume 1295.6(5)
_computing_cell_refinement
;
CrysAlis RED (Oxford Diffraction, 2009)
;
_computing_data_collection
;
CrysAlis CCD (Oxford Diffraction, 2009)
;
_computing_data_reduction
;
CrysAlis RED (Oxford Diffraction, 2009)
;
_computing_molecular_graphics 'PLATON (Spek, 2009)'
_computing_publication_material 'SHELXL97 (Sheldrick, 2008)'
_computing_structure_refinement 'SHELXL97 (Sheldrick, 2008)'
_computing_structure_solution 'SHELXS97 (Sheldrick, 2008)'
_diffrn_ambient_temperature 293(2)
_diffrn_measured_fraction_theta_full 0.960
_diffrn_measured_fraction_theta_max 0.960
_diffrn_measurement_device_type
;
Oxford Diffraction Xcalibur diffractometer
with Sapphire CCD detector
;
_diffrn_measurement_method
;
Rotation method data acquisition using omega and phi scans.
;
_diffrn_radiation_monochromator graphite
_diffrn_radiation_source 'fine-focus sealed tube'
_diffrn_radiation_type MoK\a
_diffrn_radiation_wavelength 0.71073
_diffrn_reflns_av_R_equivalents 0.0139
_diffrn_reflns_av_sigmaI/netI 0.0188
_diffrn_reflns_limit_h_max 10
_diffrn_reflns_limit_h_min -11
_diffrn_reflns_limit_k_max 15
_diffrn_reflns_limit_k_min -15
_diffrn_reflns_limit_l_max 11
_diffrn_reflns_limit_l_min -11
_diffrn_reflns_number 4232
_diffrn_reflns_theta_full 24.70
_diffrn_reflns_theta_max 24.70
_diffrn_reflns_theta_min 3.02
_diffrn_standards_decay_% 0
_exptl_absorpt_coefficient_mu 0.653
_exptl_absorpt_correction_T_max 0.7620
_exptl_absorpt_correction_T_min 0.7445
_exptl_absorpt_correction_type multi-scan
_exptl_absorpt_process_details
;
(CrysAlis RED; Oxford Diffraction, 2009)
;
_exptl_crystal_colour colourless
_exptl_crystal_density_diffrn 1.549
_exptl_crystal_density_method 'not measured'
_exptl_crystal_description prism
_exptl_crystal_F_000 616
_exptl_crystal_size_max 0.48
_exptl_crystal_size_mid 0.44
_exptl_crystal_size_min 0.44
_refine_diff_density_max 0.541
_refine_diff_density_min -0.491
_refine_ls_extinction_method none
_refine_ls_goodness_of_fit_ref 1.083
_refine_ls_hydrogen_treatment mixed
_refine_ls_matrix_type full
_refine_ls_number_parameters 166
_refine_ls_number_reflns 2115
_refine_ls_number_restraints 1
_refine_ls_restrained_S_all 1.083
_refine_ls_R_factor_all 0.0679
_refine_ls_R_factor_gt 0.0469
_refine_ls_shift/su_max 0.006
_refine_ls_shift/su_mean 0.001
_refine_ls_structure_factor_coef Fsqd
_refine_ls_weighting_details 'calc w=1/[\s^2^(Fo^2^)+(0.0470P)^2^+1.4846P] where P=(Fo^2^+2Fc^2^)/3'
_refine_ls_weighting_scheme calc
_refine_ls_wR_factor_gt 0.1115
_refine_ls_wR_factor_ref 0.1294
_reflns_number_gt 1572
_reflns_number_total 2115
_reflns_threshold_expression >2sigma(I)
_cod_data_source_file ds2101.cif
_cod_data_source_block I
_cod_original_sg_symbol_H-M 'P 21/c'
_cod_database_code 2229625
_cod_database_fobs_code 2229625

loop_
_symmetry_equiv_pos_as_xyz
'x, y, z'
'-x, y+1/2, -z+1/2'
'-x, -y, -z'
'x, -y-1/2, z-1/2'

loop_
_atom_site_type_symbol
_atom_site_label
_atom_site_fract_x
_atom_site_fract_y
_atom_site_fract_z
_atom_site_U_iso_or_equiv
_atom_site_adp_type
_atom_site_calc_flag
_atom_site_refinement_flags
_atom_site_occupancy
_atom_site_disorder_assembly
_atom_site_disorder_group
C C1 0.1825(3) -0.0615(3) 0.0799(3) 0.0508(9) Uani d . 1 . .
C C2 0.0654(4) -0.0812(4) 0.1546(4) 0.0729(12) Uani d . 1 . .
H H2 0.0440 -0.0410 0.2255 0.087 Uiso calc R 1 . .
C C3 -0.0207(4) -0.1612(4) 0.1236(5) 0.0825(14) Uani d . 1 . .
H H3 -0.0999 -0.1755 0.1743 0.099 Uiso calc R 1 . .
C C4 0.0106(4) -0.2191(3) 0.0188(4) 0.0679(11) Uani d . 1 . .
C C5 0.1265(4) -0.1999(3) -0.0564(4) 0.0689(11) Uani d . 1 . .
H H5 0.1468 -0.2399 -0.1278 0.083 Uiso calc R 1 . .
C C6 0.2127(4) -0.1211(3) -0.0256(4) 0.0596(10) Uani d . 1 . .
H H6 0.2923 -0.1078 -0.0763 0.072 Uiso calc R 1 . .
C C7 0.4235(4) -0.0627(2) 0.3131(4) 0.0505(8) Uani d . 1 . .
C C8 0.3302(4) -0.0357(3) 0.4113(3) 0.0516(8) Uani d . 1 . .
H H8 0.2676 0.0172 0.4000 0.062 Uiso calc R 1 . .
C C9 0.3323(4) -0.0887(3) 0.5251(4) 0.0584(9) Uani d . 1 . .
C C10 0.4236(5) -0.1658(3) 0.5465(5) 0.0743(12) Uani d . 1 . .
H H10 0.4237 -0.2000 0.6254 0.089 Uiso calc R 1 . .
C C11 0.5151(5) -0.1916(3) 0.4491(5) 0.0784(13) Uani d . 1 . .
H H11 0.5784 -0.2438 0.4620 0.094 Uiso calc R 1 . .
C C12 0.5152(4) -0.1415(3) 0.3323(4) 0.0631(10) Uani d . 1 . .
H H12 0.5769 -0.1607 0.2664 0.076 Uiso calc R 1 . .
O O1 0.3569(3) 0.07335(19) -0.0026(2) 0.0640(7) Uani d . 1 . .
O O2 0.2238(3) 0.1039(2) 0.1997(3) 0.0728(8) Uani d . 1 . .
N N1 0.4324(3) -0.0091(2) 0.1956(3) 0.0562(8) Uani d D 1 . .
H H1N 0.491(3) -0.030(3) 0.139(3) 0.067 Uiso d D 1 . .
Cl Cl1 -0.09656(14) -0.31895(11) -0.01890(13) 0.1052(5) Uani d . 1 . .
Cl Cl2 0.21587(13) -0.05483(10) 0.64754(11) 0.0900(4) Uani d . 1 . .
S S1 0.29685(10) 0.03746(7) 0.11668(9) 0.0552(3) Uani d . 1 . .

loop_
_atom_site_aniso_label
_atom_site_aniso_U_11
_atom_site_aniso_U_22
_atom_site_aniso_U_33
_atom_site_aniso_U_12
_atom_site_aniso_U_13
_atom_site_aniso_U_23
C1 0.0405(17) 0.060(2) 0.052(2) 0.0058(15) -0.0001(15) 0.0121(18)
C2 0.052(2) 0.108(3) 0.059(2) 0.000(2) 0.0080(19) -0.003(2)
C3 0.047(2) 0.124(4) 0.077(3) -0.018(2) 0.006(2) 0.021(3)
C4 0.058(2) 0.077(3) 0.069(3) -0.016(2) -0.0094(19) 0.016(2)
C5 0.067(2) 0.066(3) 0.074(3) -0.012(2) 0.005(2) -0.002(2)
C6 0.055(2) 0.062(2) 0.062(2) -0.0103(18) 0.0159(17) 0.003(2)
C7 0.0478(18) 0.0433(18) 0.060(2) -0.0041(15) -0.0076(16) -0.0038(17)
C8 0.0511(19) 0.0509(19) 0.053(2) 0.0036(16) -0.0068(16) -0.0009(17)
C9 0.061(2) 0.059(2) 0.055(2) -0.0050(18) -0.0063(18) 0.0001(19)
C10 0.077(3) 0.060(3) 0.086(3) -0.002(2) -0.018(2) 0.014(2)
C11 0.075(3) 0.049(2) 0.112(4) 0.012(2) -0.018(3) 0.005(2)
C12 0.059(2) 0.051(2) 0.079(3) 0.0060(18) -0.003(2) -0.013(2)
O1 0.0741(17) 0.0581(15) 0.0598(16) -0.0056(13) 0.0076(13) 0.0121(12)
O2 0.090(2) 0.0604(16) 0.0680(17) 0.0245(15) 0.0041(14) -0.0037(14)
N1 0.0513(18) 0.0630(19) 0.054(2) 0.0002(15) 0.0007(14) -0.0036(16)
Cl1 0.0940(9) 0.1148(11) 0.1066(10) -0.0559(8) -0.0191(7) 0.0267(8)
Cl2 0.0911(8) 0.1135(10) 0.0657(7) 0.0044(7) 0.0125(6) 0.0095(7)
S1 0.0592(5) 0.0493(5) 0.0572(6) 0.0048(4) 0.0031(4) 0.0025(4)

loop_
_atom_type_symbol
_atom_type_description
_atom_type_scat_dispersion_real
_atom_type_scat_dispersion_imag
_atom_type_scat_source
C C 0.0033 0.0016 'International Tables Vol C Tables 4.2.6.8 and 6.1.1.4'
H H 0.0000 0.0000 'International Tables Vol C Tables 4.2.6.8 and 6.1.1.4'
O O 0.0106 0.0060 'International Tables Vol C Tables 4.2.6.8 and 6.1.1.4'
N N 0.0061 0.0033 'International Tables Vol C Tables 4.2.6.8 and 6.1.1.4'
Cl Cl 0.1484 0.1585 'International Tables Vol C Tables 4.2.6.8 and 6.1.1.4'
S S 0.1246 0.1234 'International Tables Vol C Tables 4.2.6.8 and 6.1.1.4'

loop_
_geom_angle_atom_site_label_1
_geom_angle_atom_site_label_2
_geom_angle_atom_site_label_3
_geom_angle_site_symmetry_1
_geom_angle_site_symmetry_3
_geom_angle
_geom_angle_publ_flag
C2 C1 C6 . . 119.8(4) ?
C2 C1 S1 . . 121.3(3) ?
C6 C1 S1 . . 118.9(3) ?
C1 C2 C3 . . 119.5(4) ?
C1 C2 H2 . . 120.3 ?
C3 C2 H2 . . 120.3 ?
C4 C3 C2 . . 119.9(4) ?
C4 C3 H3 . . 120.0 ?
C2 C3 H3 . . 120.0 ?
C3 C4 C5 . . 121.1(4) ?
C3 C4 Cl1 . . 119.7(3) ?
C5 C4 Cl1 . . 119.2(4) ?
C4 C5 C6 . . 119.3(4) ?
C4 C5 H5 . . 120.4 ?
C6 C5 H5 . . 120.4 ?
C5 C6 C1 . . 120.5(3) ?
C5 C6 H6 . . 119.8 ?
C1 C6 H6 . . 119.8 ?
C12 C7 C8 . . 119.6(4) ?
C12 C7 N1 . . 118.4(3) ?
C8 C7 N1 . . 121.9(3) ?
C9 C8 C7 . . 118.5(3) ?
C9 C8 H8 . . 120.7 ?
C7 C8 H8 . . 120.7 ?
C10 C9 C8 . . 122.7(4) ?
C10 C9 Cl2 . . 118.9(3) ?
C8 C9 Cl2 . . 118.4(3) ?
C9 C10 C11 . . 118.2(4) ?
C9 C10 H10 . . 120.9 ?
C11 C10 H10 . . 120.9 ?
C10 C11 C12 . . 121.1(4) ?
C10 C11 H11 . . 119.4 ?
C12 C11 H11 . . 119.4 ?
C11 C12 C7 . . 119.8(4) ?
C11 C12 H12 . . 120.1 ?
C7 C12 H12 . . 120.1 ?
C7 N1 S1 . . 124.9(2) ?
C7 N1 H1N . . 117(3) ?
S1 N1 H1N . . 107(3) ?
O2 S1 O1 . . 119.65(17) ?
O2 S1 N1 . . 108.95(17) ?
O1 S1 N1 . . 104.09(16) ?
O2 S1 C1 . . 108.23(17) ?
O1 S1 C1 . . 108.50(16) ?
N1 S1 C1 . . 106.73(16) ?

loop_
_geom_bond_atom_site_label_1
_geom_bond_atom_site_label_2
_geom_bond_site_symmetry_2
_geom_bond_distance
_geom_bond_publ_flag
C1 C2 . 1.370(5) ?
C1 C6 . 1.379(5) ?
C1 S1 . 1.751(4) ?
C2 C3 . 1.383(6) ?
C2 H2 . 0.9300 ?
C3 C4 . 1.362(6) ?
C3 H3 . 0.9300 ?
C4 C5 . 1.362(5) ?
C4 Cl1 . 1.722(4) ?
C5 C6 . 1.370(5) ?
C5 H5 . 0.9300 ?
C6 H6 . 0.9300 ?
C7 C12 . 1.380(5) ?
C7 C8 . 1.387(5) ?
C7 N1 . 1.407(5) ?
C8 C9 . 1.367(5) ?
C8 H8 . 0.9300 ?
C9 C10 . 1.364(5) ?
C9 Cl2 . 1.732(4) ?
C10 C11 . 1.367(6) ?
C10 H10 . 0.9300 ?
C11 C12 . 1.374(6) ?
C11 H11 . 0.9300 ?
C12 H12 . 0.9300 ?
O1 S1 . 1.434(2) ?
O2 S1 . 1.416(3) ?
N1 S1 . 1.627(3) ?
N1 H1N . 0.846(18) ?

loop_
_geom_hbond_atom_site_label_D
_geom_hbond_atom_site_label_H
_geom_hbond_atom_site_label_A
_geom_hbond_site_symmetry_A
_geom_hbond_distance_DH
_geom_hbond_distance_HA
_geom_hbond_distance_DA
_geom_hbond_angle_DHA
N1 H1N O1 3_655 0.846(18) 2.094(19) 2.939(4) 176(4)

loop_
_geom_torsion_atom_site_label_1
_geom_torsion_atom_site_label_2
_geom_torsion_atom_site_label_3
_geom_torsion_atom_site_label_4
_geom_torsion_site_symmetry_1
_geom_torsion_site_symmetry_2
_geom_torsion_site_symmetry_3
_geom_torsion_site_symmetry_4
_geom_torsion
_geom_torsion_publ_flag
C6 C1 C2 C3 . . . . 0.4(6) ?
S1 C1 C2 C3 . . . . -178.8(3) ?
C1 C2 C3 C4 . . . . -0.6(6) ?
C2 C3 C4 C5 . . . . 0.4(7) ?
C2 C3 C4 Cl1 . . . . 179.7(3) ?
C3 C4 C5 C6 . . . . 0.0(6) ?
Cl1 C4 C5 C6 . . . . -179.3(3) ?
C4 C5 C6 C1 . . . . -0.3(6) ?
C2 C1 C6 C5 . . . . 0.0(6) ?
S1 C1 C6 C5 . . . . 179.3(3) ?
C12 C7 C8 C9 . . . . 0.1(5) ?
N1 C7 C8 C9 . . . . -177.0(3) ?
C7 C8 C9 C10 . . . . 1.0(6) ?
C7 C8 C9 Cl2 . . . . 179.9(3) ?
C8 C9 C10 C11 . . . . -0.9(6) ?
Cl2 C9 C10 C11 . . . . -179.9(3) ?
C9 C10 C11 C12 . . . . -0.2(6) ?
C10 C11 C12 C7 . . . . 1.2(6) ?
C8 C7 C12 C11 . . . . -1.1(5) ?
N1 C7 C12 C11 . . . . 176.1(3) ?
C12 C7 N1 S1 . . . . 143.4(3) ?
C8 C7 N1 S1 . . . . -39.5(5) ?
C7 N1 S1 O2 . . . . 58.2(3) ?
C7 N1 S1 O1 . . . . -173.1(3) ?
C7 N1 S1 C1 . . . . -58.4(3) ?
C2 C1 S1 O2 . . . . -18.4(4) ?
C6 C1 S1 O2 . . . . 162.4(3) ?
C2 C1 S1 O1 . . . . -149.6(3) ?
C6 C1 S1 O1 . . . . 31.2(3) ?
C2 C1 S1 N1 . . . . 98.8(3) ?
C6 C1 S1 N1 . . . . -80.5(3) ?

loop_
_cod_related_entry_id
_cod_related_entry_database
_cod_related_entry_code
1 ChemSpider 270715
